data_1565347
loop_
_publ_author_name
'Berti, Beatrice'
'Bortoluzzi, Marco'
'Cesari, Cristiana'
'Femoni, Cristina'
'Iapalucci, Maria Carmela'
'Zacchini, Stefano'

_publ_section_title
;
 Reactions of [Pt6(CO)6(SnX2)2(SnX3)4]4-- (X&#x00A0;=&#x00A0;Cl, Br) with
 Acids: Syntheses and molecular structures of
 [Pt12(CO)10(SnCl)2(SnCl2)4{Cl2Sn(\m-OH)SnCl2}2]2-- And
 [Pt7(CO)6(SnBr2)4{Br2Sn(\m-OH)SnBr2}{Br2Sn(\m-Br)SnBr2}]2-- Platinum
 carbonyl clusters decorated by Sn(II)-Fragments
;
_journal_name_full 'Inorganica Chimica Acta'
_journal_page_first 119432
_journal_paper_doi 10.1016/j.ica.2020.119432
_journal_volume 503
_journal_year 2020
_chemical_formula_sum 'C58 H42 Cl18 O12 P2 Pt12 Sn10'
_chemical_formula_weight 5158.93
_space_group_crystal_system monoclinic
_space_group_IT_number 15
_space_group_name_Hall '-C 2yc'
_space_group_name_H-M_alt 'C 1 2/c 1'
_atom_sites_solution_hydrogens geom
_audit_creation_method SHELXL-2014/7
_cell_angle_alpha 90
_cell_angle_beta 95.259(2)
_cell_angle_gamma 90
_cell_formula_units_Z 4
_cell_length_a 17.2741(5)
_cell_length_b 20.8585(5)
_cell_length_c 27.3924(8)
_cell_measurement_reflns_used 9560
_cell_measurement_temperature 100(2)
_cell_measurement_theta_max 28.812
_cell_measurement_theta_min 2.2155
_cell_volume 9828.3(5)
_computing_cell_refinement 'APEX2 (Bruker AXS, 2006)'
_computing_data_collection 'APEX2 (Bruker AXS, 2006)'
_computing_data_reduction 'SAINT (Bruker AXS, 2004)'
_computing_molecular_graphics 'SCHAKAL99 (Keller, 1999)'
_computing_publication_material 'XCIF (Bruker AXS, 2001)'
_computing_structure_refinement 'SHELXL-2014/7 (Sheldrick, 2014)'
_computing_structure_solution 'SHELXL-2014/7 (Sheldrick, 2014)'
_diffrn_ambient_temperature 100(2)
_diffrn_measured_fraction_theta_full 0.999
_diffrn_measured_fraction_theta_max 0.999
_diffrn_measurement_device_type 'CCD area detector'
_diffrn_measurement_method 'phi and omega scans'
_diffrn_radiation_monochromator graphite
_diffrn_radiation_source 'fine-focus sealed tube'
_diffrn_radiation_type MoK\a
_diffrn_radiation_wavelength 0.71073
_diffrn_reflns_av_R_equivalents 0.0963
_diffrn_reflns_av_unetI/netI 0.0734
_diffrn_reflns_Laue_measured_fraction_full 0.999
_diffrn_reflns_Laue_measured_fraction_max 0.999
_diffrn_reflns_limit_h_max 22
_diffrn_reflns_limit_h_min -22
_diffrn_reflns_limit_k_max 26
_diffrn_reflns_limit_k_min -26
_diffrn_reflns_limit_l_max 34
_diffrn_reflns_limit_l_min -34
_diffrn_reflns_number 80522
_diffrn_reflns_point_group_measured_fraction_full 0.999
_diffrn_reflns_point_group_measured_fraction_max 0.999
_diffrn_reflns_theta_full 25.242
_diffrn_reflns_theta_max 27.000
_diffrn_reflns_theta_min 1.534
_exptl_absorpt_coefficient_mu 20.057
_exptl_absorpt_correction_T_max 0.1398
_exptl_absorpt_correction_T_min 0.0301
_exptl_absorpt_correction_type empirical
_exptl_absorpt_process_details
;
 Data were corrected for Lorentz polarization and absorption
 effects (empirical absorption corrections SADABS).
 R(int) = 0.1797 (selected reflections only, before parameter refinement)
 R(int) = 0.0775 (selected reflections only, after parameter refinement)
;
_exptl_crystal_colour black
_exptl_crystal_density_diffrn 3.487
_exptl_crystal_description prism
_exptl_crystal_F_000 9032
_exptl_crystal_size_max 0.220
_exptl_crystal_size_mid 0.180
_exptl_crystal_size_min 0.120
_refine_diff_density_max 3.153
_refine_diff_density_min -2.691
_refine_diff_density_rms 0.420
_refine_ls_extinction_coef .
_refine_ls_extinction_method none
_refine_ls_goodness_of_fit_ref 1.036
_refine_ls_hydrogen_treatment constr
_refine_ls_matrix_type full
_refine_ls_number_parameters 506
_refine_ls_number_reflns 10727
_refine_ls_number_restraints 0
_refine_ls_restrained_S_all 1.036
_refine_ls_R_factor_all 0.0482
_refine_ls_R_factor_gt 0.0398
_refine_ls_shift/su_max 0.001
_refine_ls_shift/su_mean 0.000
_refine_ls_structure_factor_coef Fsqd
_refine_ls_weighting_details 'w=1/[\s^2^(Fo^2^)+(0.0517P)^2^+132.0481P] where P=(Fo^2^+2Fc^2^)/3'
_refine_ls_weighting_scheme calc
_refine_ls_wR_factor_gt 0.1102
_refine_ls_wR_factor_ref 0.1173
_reflns_Friedel_coverage 0.000
_reflns_Friedel_fraction_full .
_reflns_Friedel_fraction_max .
_reflns_number_gt 9244
_reflns_number_total 10727
_reflns_threshold_expression 'I > 2\s(I)'
_cod_data_source_file ICA-2020-503-119432.cif
_cod_data_source_block 1
_cod_original_sg_symbol_H-M 'C 2/c'
_cod_database_code 1565347
_shelx_shelxl_version_number 2014/7
_shelx_space_group_comment
;
The symmetry employed for this shelxl refinement is uniquely defined
by the following loop, which should always be used as a source of
symmetry information in preference to the above space-group names.
They are only intended as comments.
;
_shelx_estimated_absorpt_t_min 0.096
_shelx_estimated_absorpt_t_max 0.197

loop_
_space_group_symop_operation_xyz
'x, y, z'
'-x, y, -z+1/2'
'x+1/2, y+1/2, z'
'-x+1/2, y+1/2, -z+1/2'
'-x, -y, -z'
'x, -y, z-1/2'
'-x+1/2, -y+1/2, -z'
'x+1/2, -y+1/2, z-1/2'

loop_
_atom_site_label
_atom_site_type_symbol
_atom_site_fract_x
_atom_site_fract_y
_atom_site_fract_z
_atom_site_U_iso_or_equiv
_atom_site_adp_type
_atom_site_occupancy
_atom_site_site_symmetry_order
_atom_site_calc_flag
_atom_site_refinement_flags_posn
_atom_site_refinement_flags_adp
_atom_site_refinement_flags_occupancy
_atom_site_disorder_assembly
_atom_site_disorder_group
Pt1 Pt 0.0000 0.29991(2) 0.2500 0.01330(12) Uani 1 2 d S T P . .
Pt2 Pt 0.07293(2) 0.42346(2) 0.24295(2) 0.01325(9) Uani 1 1 d . . . . .
Pt3 Pt 0.0000 0.54883(2) 0.2500 0.01593(12) Uani 1 2 d S T P . .
Pt4 Pt 0.22639(2) 0.41001(2) 0.22684(2) 0.01779(10) Uani 1 1 d . . . . .
Pt5 Pt -0.15563(2) 0.32568(2) 0.21207(2) 0.01538(10) Uani 1 1 d . . . . .
Pt6 Pt -0.03154(2) 0.47146(2) 0.16931(2) 0.01441(9) Uani 1 1 d . . . . .
Pt7 Pt 0.11067(2) 0.33085(2) 0.18003(2) 0.01635(10) Uani 1 1 d . . . . .
Sn1 Sn -0.03997(4) 0.34525(3) 0.15653(3) 0.01514(14) Uani 1 1 d . . . . .
Sn2 Sn 0.12554(4) 0.47568(3) 0.16342(3) 0.01802(15) Uani 1 1 d . . . . .
Sn3 Sn 0.18222(4) 0.46898(3) 0.30774(3) 0.01896(15) Uani 1 1 d . . . . .
Sn4 Sn 0.27643(4) 0.29328(3) 0.21769(3) 0.02296(16) Uani 1 1 d . . . . .
Sn5 Sn 0.09824(4) 0.21163(3) 0.23151(3) 0.02028(16) Uani 1 1 d . . . . .
Cl1 Cl -0.07719(17) 0.31454(13) 0.07469(10) 0.0282(6) Uani 1 1 d . . . . .
Cl2 Cl 0.17192(16) 0.58221(12) 0.16688(11) 0.0273(6) Uani 1 1 d . . . . .
Cl3 Cl 0.14549(17) 0.45916(14) 0.07951(11) 0.0305(6) Uani 1 1 d . . . . .
Cl4 Cl 0.25962(17) 0.44321(13) 0.38076(11) 0.0296(6) Uani 1 1 d . . . . .
Cl5 Cl 0.2189(2) 0.57858(15) 0.30747(13) 0.0413(8) Uani 1 1 d . . . . .
Cl6 Cl 0.38205(17) 0.25622(15) 0.27038(13) 0.0368(7) Uani 1 1 d . . . . .
Cl7 Cl 0.3306(2) 0.27002(17) 0.14385(13) 0.0437(8) Uani 1 1 d . . . . .
Cl8 Cl 0.1156(2) 0.12929(15) 0.28899(14) 0.0459(9) Uani 1 1 d . . . . .
Cl9 Cl 0.06182(18) 0.15110(15) 0.16060(13) 0.0390(7) Uani 1 1 d . . . . .
C1 C 0.3167(7) 0.4553(5) 0.2173(5) 0.030(3) Uani 1 1 d . . . . .
C2 C 0.0191(7) 0.6070(5) 0.3038(5) 0.028(3) Uani 1 1 d . . . . .
C3 C -0.0588(6) 0.4917(5) 0.1028(4) 0.019(2) Uani 1 1 d . . . . .
C4 C -0.2202(6) 0.2830(5) 0.1631(4) 0.024(2) Uani 1 1 d . . . . .
C5 C 0.1312(6) 0.2952(5) 0.1191(4) 0.019(2) Uani 1 1 d . . . . .
O1 O 0.3715(5) 0.4837(4) 0.2111(5) 0.055(3) Uani 1 1 d . . . . .
O2 O 0.0283(5) 0.6460(4) 0.3320(3) 0.037(2) Uani 1 1 d . . . . .
O3 O -0.0760(5) 0.5042(4) 0.0628(3) 0.034(2) Uani 1 1 d . . . . .
O4 O -0.2547(5) 0.2572(4) 0.1331(3) 0.035(2) Uani 1 1 d . . . . .
O5 O 0.1414(5) 0.2753(4) 0.0818(3) 0.0305(18) Uani 1 1 d . . . . .
O6 O 0.2157(4) 0.2084(3) 0.2211(3) 0.0268(17) Uani 1 1 d . . . . .
H6 H 0.2411 0.1684 0.2180 0.032 Uiso 1 1 calc R U . . .
P1 P 1.00170(16) 0.14570(12) 0.96684(10) 0.0191(5) Uani 1 1 d . . . . .
C101 C 1.0961(6) 0.1316(5) 0.9972(4) 0.022(2) Uani 1 1 d . . . . .
C102 C 1.1045(6) 0.1105(5) 1.0460(4) 0.023(2) Uani 1 1 d . . . . .
H102 H 1.0600 0.1008 1.0626 0.027 Uiso 1 1 calc R U . . .
C103 C 1.1786(7) 0.1040(6) 1.0701(5) 0.034(3) Uani 1 1 d . . . . .
H103 H 1.1849 0.0901 1.1032 0.040 Uiso 1 1 calc R U . . .
C104 C 1.2430(7) 0.1180(6) 1.0454(5) 0.032(3) Uani 1 1 d . . . . .
H104 H 1.2935 0.1133 1.0619 0.039 Uiso 1 1 calc R U . . .
C105 C 1.2354(7) 0.1382(6) 0.9979(5) 0.034(3) Uani 1 1 d . . . . .
H105 H 1.2805 0.1478 0.9818 0.040 Uiso 1 1 calc R U . . .
C106 C 1.1611(7) 0.1450(5) 0.9722(5) 0.028(2) Uani 1 1 d . . . . .
H106 H 1.1556 0.1584 0.9390 0.034 Uiso 1 1 calc R U . . .
C108 C 0.9134(6) 0.1482(5) 1.0460(5) 0.027(2) Uani 1 1 d . . . . .
H108 H 0.9441 0.1844 1.0561 0.032 Uiso 1 1 calc R U . . .
C109 C 0.8571(7) 0.1274(6) 1.0738(5) 0.031(3) Uani 1 1 d . . . . .
H109 H 0.8504 0.1478 1.1042 0.037 Uiso 1 1 calc R U . . .
C110 C 0.8092(7) 0.0764(5) 1.0582(5) 0.030(3) Uani 1 1 d . . . . .
H110 H 0.7696 0.0625 1.0776 0.036 Uiso 1 1 calc R U . . .
C111 C 0.8197(7) 0.0455(6) 1.0135(5) 0.032(3) Uani 1 1 d . . . . .
H111 H 0.7861 0.0115 1.0022 0.038 Uiso 1 1 calc R U . . .
C112 C 0.8785(6) 0.0647(5) 0.9866(5) 0.026(2) Uani 1 1 d . . . . .
H112 H 0.8871 0.0430 0.9571 0.031 Uiso 1 1 calc R U . . .
C113 C 0.9946(6) 0.1042(5) 0.9092(4) 0.023(2) Uani 1 1 d . . . . .
C114 C 0.9609(7) 0.1312(5) 0.8666(4) 0.027(2) Uani 1 1 d . . . . .
H114 H 0.9448 0.1748 0.8657 0.032 Uiso 1 1 calc R U . . .
C115 C 0.9506(8) 0.0923(6) 0.8241(4) 0.034(3) Uani 1 1 d . . . . .
H115 H 0.9284 0.1102 0.7941 0.041 Uiso 1 1 calc R U . . .
C117 C 1.0080(7) 0.0041(5) 0.8678(5) 0.032(3) Uani 1 1 d . . . . .
H117 H 1.0247 -0.0393 0.8679 0.038 Uiso 1 1 calc R U . . .
C118 C 1.0205(7) 0.0395(5) 0.9099(5) 0.027(2) Uani 1 1 d . . . . .
H118 H 1.0458 0.0213 0.9389 0.032 Uiso 1 1 calc R U . . .
C119 C 0.9858(6) 0.2309(5) 0.9585(4) 0.024(2) Uani 1 1 d . . . . .
C120 C 1.0450(7) 0.2742(5) 0.9685(4) 0.025(2) Uani 1 1 d . . . . .
H120 H 1.0964 0.2601 0.9782 0.030 Uiso 1 1 calc R U . . .
C121 C 0.9264(6) 0.1168(5) 1.0028(4) 0.019(2) Uani 1 1 d . . . . .
C122 C 1.0277(7) 0.3397(5) 0.9638(5) 0.030(3) Uani 1 1 d . . . . .
H122 H 1.0677 0.3705 0.9709 0.036 Uiso 1 1 calc R U . . .
C123 C 0.9527(7) 0.3599(5) 0.9489(5) 0.030(3) Uani 1 1 d . . . . .
H123 H 0.9420 0.4044 0.9449 0.036 Uiso 1 1 calc R U . . .
C124 C 0.8945(7) 0.3163(5) 0.9399(4) 0.027(2) Uani 1 1 d . . . . .
H124 H 0.8430 0.3303 0.9304 0.033 Uiso 1 1 calc R U . . .
C125 C 0.9107(6) 0.2510(5) 0.9447(4) 0.025(2) Uani 1 1 d . . . . .
H125 H 0.8703 0.2204 0.9384 0.030 Uiso 1 1 calc R U . . .
C126 C 0.9724(7) 0.0298(6) 0.8260(4) 0.029(3) Uani 1 1 d . . . . .
H126 H 0.9626 0.0036 0.7977 0.034 Uiso 1 1 calc R U . . .

loop_
_atom_site_aniso_label
_atom_site_aniso_U_11
_atom_site_aniso_U_22
_atom_site_aniso_U_33
_atom_site_aniso_U_23
_atom_site_aniso_U_13
_atom_site_aniso_U_12
Pt1 0.0159(2) 0.0106(2) 0.0133(3) 0.000 0.00051(19) 0.000
Pt2 0.01380(18) 0.01153(17) 0.0143(2) 0.00072(14) 0.00083(14) 0.00029(13)
Pt3 0.0204(3) 0.0102(2) 0.0168(3) 0.000 -0.0007(2) 0.000
Pt4 0.01488(19) 0.01669(18) 0.0220(2) 0.00253(15) 0.00262(15) 0.00019(14)
Pt5 0.01598(18) 0.01385(18) 0.0160(2) -0.00173(14) -0.00020(14) -0.00140(13)
Pt6 0.01688(19) 0.01199(17) 0.0142(2) 0.00090(14) 0.00037(14) 0.00072(13)
Pt7 0.01828(19) 0.01528(18) 0.0157(2) -0.00135(14) 0.00240(15) 0.00104(14)
Sn1 0.0183(3) 0.0126(3) 0.0144(3) 0.0000(3) 0.0006(2) 0.0000(2)
Sn2 0.0171(3) 0.0185(3) 0.0186(4) 0.0049(3) 0.0025(3) -0.0004(3)
Sn3 0.0164(3) 0.0209(3) 0.0193(4) -0.0006(3) -0.0001(3) -0.0046(3)
Sn4 0.0209(4) 0.0183(3) 0.0296(4) 0.0004(3) 0.0023(3) 0.0035(3)
Sn5 0.0226(3) 0.0129(3) 0.0256(4) -0.0017(3) 0.0039(3) 0.0025(3)
Cl1 0.0388(15) 0.0289(13) 0.0161(13) -0.0061(11) -0.0028(11) 0.0004(12)
Cl2 0.0282(14) 0.0211(12) 0.0328(16) 0.0067(11) 0.0032(11) -0.0048(10)
Cl3 0.0396(16) 0.0294(14) 0.0239(15) 0.0024(11) 0.0113(12) 0.0003(12)
Cl4 0.0320(14) 0.0295(13) 0.0252(15) -0.0006(12) -0.0082(11) 0.0008(11)
Cl5 0.054(2) 0.0309(15) 0.0367(18) 0.0077(13) -0.0093(15) -0.0243(14)
Cl6 0.0288(14) 0.0345(15) 0.0445(19) -0.0071(14) -0.0097(13) 0.0107(12)
Cl7 0.0437(18) 0.0501(19) 0.0402(19) 0.0110(15) 0.0191(15) 0.0191(15)
Cl8 0.051(2) 0.0299(15) 0.060(2) 0.0242(16) 0.0212(17) 0.0182(14)
Cl9 0.0390(16) 0.0331(15) 0.046(2) -0.0231(14) 0.0081(14) -0.0070(13)
C1 0.023(6) 0.024(5) 0.046(8) 0.005(5) 0.012(5) 0.008(5)
C2 0.037(7) 0.010(5) 0.036(7) 0.004(5) 0.004(5) 0.001(4)
C3 0.033(6) 0.015(4) 0.010(5) -0.003(4) 0.000(4) 0.001(4)
C4 0.018(5) 0.021(5) 0.031(6) -0.005(5) -0.001(4) -0.004(4)
C5 0.019(5) 0.017(5) 0.024(6) -0.007(4) 0.009(4) 0.005(4)
O1 0.023(5) 0.038(5) 0.108(10) 0.000(6) 0.023(5) -0.010(4)
O2 0.051(6) 0.019(4) 0.042(6) -0.009(4) 0.003(4) -0.008(4)
O3 0.034(5) 0.042(5) 0.023(5) 0.016(4) -0.009(4) -0.008(4)
O4 0.032(5) 0.040(5) 0.032(5) -0.008(4) -0.010(4) -0.009(4)
O5 0.040(5) 0.031(4) 0.022(4) -0.005(4) 0.010(4) 0.009(4)
O6 0.025(4) 0.019(4) 0.036(5) -0.004(3) 0.001(3) 0.006(3)
P1 0.0236(13) 0.0157(12) 0.0175(14) 0.0010(10) -0.0015(10) -0.0006(10)
C101 0.020(5) 0.018(5) 0.028(6) 0.000(4) 0.001(4) 0.001(4)
C102 0.021(5) 0.027(5) 0.021(6) 0.009(5) 0.002(4) 0.002(4)
C103 0.028(6) 0.037(7) 0.034(7) 0.004(6) -0.006(5) 0.008(5)
C104 0.030(6) 0.031(6) 0.033(7) -0.005(5) -0.004(5) 0.003(5)
C105 0.024(6) 0.034(6) 0.043(8) 0.001(6) 0.005(5) 0.000(5)
C106 0.033(6) 0.027(6) 0.027(6) -0.002(5) 0.009(5) -0.002(5)
C108 0.027(6) 0.018(5) 0.036(7) -0.007(5) 0.008(5) 0.003(4)
C109 0.043(7) 0.027(6) 0.023(6) -0.003(5) 0.012(5) 0.004(5)
C110 0.037(7) 0.024(5) 0.032(7) 0.006(5) 0.011(5) 0.007(5)
C111 0.027(6) 0.027(6) 0.040(8) 0.002(5) -0.003(5) -0.003(5)
C112 0.024(5) 0.023(5) 0.030(7) 0.000(5) 0.001(5) 0.001(4)
C113 0.022(5) 0.018(5) 0.028(6) 0.004(4) 0.003(4) -0.003(4)
C114 0.031(6) 0.026(5) 0.023(6) -0.002(5) -0.002(5) 0.003(5)
C115 0.045(7) 0.046(7) 0.010(5) -0.006(5) 0.000(5) 0.009(6)
C117 0.047(7) 0.019(5) 0.030(7) -0.010(5) 0.001(6) 0.002(5)
C118 0.034(6) 0.018(5) 0.029(7) 0.005(5) 0.003(5) 0.007(4)
C119 0.023(5) 0.014(5) 0.035(7) -0.003(5) 0.000(5) 0.004(4)
C120 0.029(6) 0.022(5) 0.021(6) 0.006(4) -0.004(4) -0.002(4)
C121 0.021(5) 0.025(5) 0.011(5) 0.003(4) 0.000(4) 0.004(4)
C122 0.039(7) 0.017(5) 0.033(7) 0.006(5) 0.001(5) -0.007(5)
C123 0.037(7) 0.022(5) 0.030(7) 0.005(5) 0.000(5) 0.002(5)
C124 0.037(6) 0.021(5) 0.022(6) 0.008(5) -0.007(5) 0.004(5)
C125 0.023(5) 0.024(5) 0.026(6) -0.001(5) -0.011(4) -0.001(4)
C126 0.033(6) 0.033(6) 0.021(6) -0.007(5) 0.008(5) 0.002(5)

loop_
_atom_type_symbol
_atom_type_description
_atom_type_scat_dispersion_real
_atom_type_scat_dispersion_imag
_atom_type_scat_source
C C 0.0033 0.0016 'International Tables Vol C Tables 4.2.6.8 and 6.1.1.4'
H H 0.0000 0.0000 'International Tables Vol C Tables 4.2.6.8 and 6.1.1.4'
O O 0.0106 0.0060 'International Tables Vol C Tables 4.2.6.8 and 6.1.1.4'
P P 0.1023 0.0942 'International Tables Vol C Tables 4.2.6.8 and 6.1.1.4'
Cl Cl 0.1484 0.1585 'International Tables Vol C Tables 4.2.6.8 and 6.1.1.4'
Sn Sn -0.6537 1.4246 'International Tables Vol C Tables 4.2.6.8 and 6.1.1.4'
Pt Pt -1.7033 8.3905 'International Tables Vol C Tables 4.2.6.8 and 6.1.1.4'

loop_
_geom_angle_atom_site_label_1
_geom_angle_atom_site_label_2
_geom_angle_atom_site_label_3
_geom_angle
_geom_angle_site_symmetry_1
_geom_angle_site_symmetry_3
Sn5 Pt1 Sn5 89.17(3) . 2
Sn5 Pt1 Sn1 100.10(2) . .
Sn5 Pt1 Sn1 108.26(2) 2 .
Sn5 Pt1 Sn1 108.25(2) . 2
Sn5 Pt1 Sn1 100.10(2) 2 2
Sn1 Pt1 Sn1 139.88(3) . 2
Sn5 Pt1 Pt5 132.74(2) . .
Sn5 Pt1 Pt5 65.837(18) 2 .
Sn1 Pt1 Pt5 56.490(16) . .
Sn1 Pt1 Pt5 114.982(18) 2 .
Sn5 Pt1 Pt5 65.834(18) . 2
Sn5 Pt1 Pt5 132.74(2) 2 2
Sn1 Pt1 Pt5 114.982(18) . 2
Sn1 Pt1 Pt5 56.492(16) 2 2
Pt5 Pt1 Pt5 158.20(2) . 2
Sn5 Pt1 Pt2 108.954(18) . .
Sn5 Pt1 Pt2 161.53(2) 2 .
Sn1 Pt1 Pt2 72.835(18) . .
Sn1 Pt1 Pt2 71.447(18) 2 .
Pt5 Pt1 Pt2 102.170(16) . .
Pt5 Pt1 Pt2 56.706(12) 2 .
Sn5 Pt1 Pt2 161.53(2) . 2
Sn5 Pt1 Pt2 108.955(18) 2 2
Sn1 Pt1 Pt2 71.449(18) . 2
Sn1 Pt1 Pt2 72.833(18) 2 2
Pt5 Pt1 Pt2 56.707(12) . 2
Pt5 Pt1 Pt2 102.170(16) 2 2
Pt2 Pt1 Pt2 53.248(16) . 2
Sn5 Pt1 Pt7 140.53(2) . 2
Sn5 Pt1 Pt7 62.926(18) 2 2
Sn1 Pt1 Pt7 114.400(18) . 2
Sn1 Pt1 Pt7 55.548(16) 2 2
Pt5 Pt1 Pt7 62.684(11) . 2
Pt5 Pt1 Pt7 112.012(13) 2 2
Pt2 Pt1 Pt7 99.433(16) . 2
Pt2 Pt1 Pt7 55.832(12) 2 2
Sn5 Pt1 Pt7 62.927(18) . .
Sn5 Pt1 Pt7 140.53(2) 2 .
Sn1 Pt1 Pt7 55.548(16) . .
Sn1 Pt1 Pt7 114.401(18) 2 .
Pt5 Pt1 Pt7 112.009(13) . .
Pt5 Pt1 Pt7 62.683(11) 2 .
Pt2 Pt1 Pt7 55.833(12) . .
Pt2 Pt1 Pt7 99.434(16) 2 .
Pt7 Pt1 Pt7 154.29(2) 2 .
Pt2 Pt2 Sn3 123.04(3) 2 .
Pt2 Pt2 Sn2 122.13(2) 2 .
Sn3 Pt2 Sn2 97.22(2) . .
Pt2 Pt2 Pt7 112.966(17) 2 .
Sn3 Pt2 Pt7 118.97(2) . .
Sn2 Pt2 Pt7 69.620(19) . .
Pt2 Pt2 Pt5 114.281(16) 2 2
Sn3 Pt2 Pt5 69.656(19) . 2
Sn2 Pt2 Pt5 118.16(2) . 2
Pt7 Pt2 Pt5 66.812(14) . 2
Pt2 Pt2 Pt4 174.088(11) 2 .
Sn3 Pt2 Pt4 60.241(19) . .
Sn2 Pt2 Pt4 60.242(19) . .
Pt7 Pt2 Pt4 62.084(14) . .
Pt5 Pt2 Pt4 61.354(13) 2 .
Pt2 Pt2 Pt6 62.315(16) 2 2
Sn3 Pt2 Pt6 60.734(19) . 2
Sn2 Pt2 Pt6 134.28(2) . 2
Pt7 Pt2 Pt6 155.566(18) . 2
Pt5 Pt2 Pt6 92.566(16) 2 2
Pt4 Pt2 Pt6 120.606(18) . 2
Pt2 Pt2 Pt6 61.927(15) 2 .
Sn3 Pt2 Pt6 137.43(2) . .
Sn2 Pt2 Pt6 60.363(18) . .
Pt7 Pt2 Pt6 88.463(16) . .
Pt5 Pt2 Pt6 151.864(18) 2 .
Pt4 Pt2 Pt6 119.687(18) . .
Pt6 Pt2 Pt6 107.460(17) 2 .
Pt2 Pt2 Pt1 63.378(8) 2 .
Sn3 Pt2 Pt1 124.41(2) . .
Sn2 Pt2 Pt1 127.10(2) . .
Pt7 Pt2 Pt1 62.426(12) . .
Pt5 Pt2 Pt1 60.913(11) 2 .
Pt4 Pt2 Pt1 110.750(15) . .
Pt6 Pt2 Pt1 96.683(14) 2 .
Pt6 Pt2 Pt1 96.460(13) . .
Pt2 Pt2 Pt3 63.709(8) 2 .
Sn3 Pt2 Pt3 85.397(18) . .
Sn2 Pt2 Pt3 82.506(18) . .
Pt7 Pt2 Pt3 144.329(17) . .
Pt5 Pt2 Pt3 148.703(17) 2 .
Pt4 Pt2 Pt3 122.159(15) . .
Pt6 Pt2 Pt3 57.909(10) 2 .
Pt6 Pt2 Pt3 57.807(10) . .
Pt1 Pt2 Pt3 127.087(14) . .
C2 Pt3 C2 101.3(7) . 2
C2 Pt3 Pt6 176.4(3) . .
C2 Pt3 Pt6 75.3(3) 2 .
C2 Pt3 Pt6 75.3(3) . 2
C2 Pt3 Pt6 176.4(3) 2 2
Pt6 Pt3 Pt6 108.15(2) . 2
C2 Pt3 Pt2 124.2(3) . 2
C2 Pt3 Pt2 125.0(3) 2 2
Pt6 Pt3 Pt2 58.148(14) . 2
Pt6 Pt3 Pt2 58.376(14) 2 2
C2 Pt3 Pt2 125.0(3) . .
C2 Pt3 Pt2 124.2(3) 2 .
Pt6 Pt3 Pt2 58.377(14) . .
Pt6 Pt3 Pt2 58.145(14) 2 .
Pt2 Pt3 Pt2 52.581(16) 2 .
C1 Pt4 Sn4 99.8(3) . .
C1 Pt4 Sn3 100.8(4) . .
Sn4 Pt4 Sn3 128.70(3) . .
C1 Pt4 Sn2 98.7(4) . .
Sn4 Pt4 Sn2 127.54(3) . .
Sn3 Pt4 Sn2 94.71(2) . .
C1 Pt4 Pt2 143.7(3) . .
Sn4 Pt4 Pt2 116.46(2) . .
Sn3 Pt4 Pt2 58.131(18) . .
Sn2 Pt4 Pt2 58.548(18) . .
C1 Pt4 Pt5 145.4(4) . 2
Sn4 Pt4 Pt5 68.60(2) . 2
Sn3 Pt4 Pt5 67.840(19) . 2
Sn2 Pt4 Pt5 114.30(2) . 2
Pt2 Pt4 Pt5 58.935(13) . 2
C1 Pt4 Pt7 143.5(4) . .
Sn4 Pt4 Pt7 68.60(2) . .
Sn3 Pt4 Pt7 113.50(2) . .
Sn2 Pt4 Pt7 67.459(19) . .
Pt2 Pt4 Pt7 58.373(13) . .
Pt5 Pt4 Pt7 64.543(14) 2 .
C4 Pt5 Sn1 95.3(3) . .
C4 Pt5 Pt2 158.1(3) . 2
Sn1 Pt5 Pt2 75.667(19) . 2
C4 Pt5 Pt4 117.5(3) . 2
Sn1 Pt5 Pt4 129.98(2) . 2
Pt2 Pt5 Pt4 59.708(13) 2 2
C4 Pt5 Pt1 130.4(3) . .
Sn1 Pt5 Pt1 60.123(17) . .
Pt2 Pt5 Pt1 62.383(14) 2 .
Pt4 Pt5 Pt1 110.616(16) 2 .
C4 Pt5 Sn5 98.0(3) . 2
Sn1 Pt5 Sn5 100.93(2) . 2
Pt2 Pt5 Sn5 103.26(2) 2 2
Pt4 Pt5 Sn5 109.78(2) 2 2
Pt1 Pt5 Sn5 52.886(17) . 2
C4 Pt5 Pt7 143.4(3) . 2
Sn1 Pt5 Pt7 114.89(2) . 2
Pt2 Pt5 Pt7 56.408(13) 2 2
Pt4 Pt5 Pt7 58.117(13) 2 2
Pt1 Pt5 Pt7 59.605(11) . 2
Sn5 Pt5 Pt7 57.853(18) 2 2
C4 Pt5 Sn4 87.1(3) . 2
Sn1 Pt5 Sn4 173.74(3) . 2
Pt2 Pt5 Sn4 104.03(2) 2 2
Pt4 Pt5 Sn4 52.852(17) 2 2
Pt1 Pt5 Sn4 114.05(2) . 2
Sn5 Pt5 Sn4 72.98(2) 2 2
Pt7 Pt5 Sn4 60.891(18) 2 2
C4 Pt5 Sn3 105.4(3) . 2
Sn1 Pt5 Sn3 81.77(2) . 2
Pt2 Pt5 Sn3 54.045(17) 2 2
Pt4 Pt5 Sn3 54.818(17) 2 2
Pt1 Pt5 Sn3 111.74(2) . 2
Sn5 Pt5 Sn3 156.12(2) 2 2
Pt7 Pt5 Sn3 99.274(19) 2 2
Sn4 Pt5 Sn3 103.20(2) 2 2
C3 Pt6 Sn1 95.1(3) . .
C3 Pt6 Sn3 93.9(3) . 2
Sn1 Pt6 Sn3 88.27(2) . 2
C3 Pt6 Sn2 95.5(3) . .
Sn1 Pt6 Sn2 93.83(2) . .
Sn3 Pt6 Sn2 170.11(3) 2 .
C3 Pt6 Pt3 131.2(3) . .
Sn1 Pt6 Pt3 133.74(2) . .
Sn3 Pt6 Pt3 87.075(19) 2 .
Sn2 Pt6 Pt3 84.492(19) . .
C3 Pt6 Pt2 149.4(3) . 2
Sn1 Pt6 Pt2 74.921(19) . 2
Sn3 Pt6 Pt2 57.614(18) 2 2
Sn2 Pt6 Pt2 113.65(2) . 2
Pt3 Pt6 Pt2 63.945(13) . 2
C3 Pt6 Pt2 150.7(3) . .
Sn1 Pt6 Pt2 76.227(19) . .
Sn3 Pt6 Pt2 113.36(2) 2 .
Sn2 Pt6 Pt2 58.023(18) . .
Pt3 Pt6 Pt2 63.817(13) . .
Pt2 Pt6 Pt2 55.759(15) 2 .
C5 Pt7 Sn1 95.1(3) . .
C5 Pt7 Pt2 156.6(3) . .
Sn1 Pt7 Pt2 77.560(19) . .
C5 Pt7 Pt4 116.8(3) . .
Sn1 Pt7 Pt4 133.51(2) . .
Pt2 Pt7 Pt4 59.543(13) . .
C5 Pt7 Sn5 97.0(3) . .
Sn1 Pt7 Sn5 95.84(2) . .
Pt2 Pt7 Sn5 105.76(2) . .
Pt4 Pt7 Sn5 111.48(2) . .
C5 Pt7 Pt1 133.2(3) . .
Sn1 Pt7 Pt1 59.466(17) . .
Pt2 Pt7 Pt1 61.741(14) . .
Pt4 Pt7 Pt1 108.272(16) . .
Sn5 Pt7 Pt1 53.164(18) . .
C5 Pt7 Pt5 143.8(3) . 2
Sn1 Pt7 Pt5 113.98(2) . 2
Pt2 Pt7 Pt5 56.779(13) . 2
Pt4 Pt7 Pt5 57.340(13) . 2
Sn5 Pt7 Pt5 60.544(18) . 2
Pt1 Pt7 Pt5 57.711(10) . 2
C5 Pt7 Sn4 87.2(3) . .
Sn1 Pt7 Sn4 169.68(3) . .
Pt2 Pt7 Sn4 103.94(2) . .
Pt4 Pt7 Sn4 52.496(17) . .
Sn5 Pt7 Sn4 73.89(2) . .
Pt1 Pt7 Sn4 111.95(2) . .
Pt5 Pt7 Sn4 60.408(18) 2 .
C5 Pt7 Sn2 103.3(3) . .
Sn1 Pt7 Sn2 86.89(2) . .
Pt2 Pt7 Sn2 54.586(17) . .
Pt4 Pt7 Sn2 54.802(17) . .
Sn5 Pt7 Sn2 159.16(2) . .
Pt1 Pt7 Sn2 112.71(2) . .
Pt5 Pt7 Sn2 99.462(19) 2 .
Sn4 Pt7 Sn2 102.35(2) . .
Cl1 Sn1 Pt7 112.14(8) . .
Cl1 Sn1 Pt5 110.42(8) . .
Pt7 Sn1 Pt5 128.33(3) . .
Cl1 Sn1 Pt6 113.60(7) . .
Pt7 Sn1 Pt6 92.28(2) . .
Pt5 Sn1 Pt6 96.42(2) . .
Cl1 Sn1 Pt1 144.20(7) . .
Pt7 Sn1 Pt1 64.986(18) . .
Pt5 Sn1 Pt1 63.388(18) . .
Pt6 Sn1 Pt1 102.20(3) . .
Cl2 Sn2 Cl3 95.53(10) . .
Cl2 Sn2 Pt2 119.41(8) . .
Cl3 Sn2 Pt2 145.04(8) . .
Cl2 Sn2 Pt4 104.68(7) . .
Cl3 Sn2 Pt4 113.80(8) . .
Pt2 Sn2 Pt4 61.210(19) . .
Cl2 Sn2 Pt6 111.28(7) . .
Cl3 Sn2 Pt6 106.54(8) . .
Pt2 Sn2 Pt6 61.614(18) . .
Pt4 Sn2 Pt6 121.86(3) . .
Cl2 Sn2 Pt7 162.37(8) . .
Cl3 Sn2 Pt7 91.27(7) . .
Pt2 Sn2 Pt7 55.794(17) . .
Pt4 Sn2 Pt7 57.739(17) . .
Pt6 Sn2 Pt7 82.10(2) . .
Cl4 Sn3 Cl5 95.23(11) . .
Cl4 Sn3 Pt2 143.08(8) . .
Cl5 Sn3 Pt2 121.21(9) . .
Cl4 Sn3 Pt4 114.19(8) . .
Cl5 Sn3 Pt4 109.88(9) . .
Pt2 Sn3 Pt4 61.628(19) . .
Cl4 Sn3 Pt6 106.64(8) . 2
Cl5 Sn3 Pt6 104.06(10) . 2
Pt2 Sn3 Pt6 61.654(18) . 2
Pt4 Sn3 Pt6 122.90(3) . 2
Cl4 Sn3 Pt5 89.54(7) . 2
Cl5 Sn3 Pt5 167.13(10) . 2
Pt2 Sn3 Pt5 56.300(17) . 2
Pt4 Sn3 Pt5 57.344(17) . 2
Pt6 Sn3 Pt5 85.92(2) 2 2
O6 Sn4 Cl6 93.4(2) . .
O6 Sn4 Cl7 96.1(2) . .
Cl6 Sn4 Cl7 96.47(12) . .
O6 Sn4 Pt4 128.6(2) . .
Cl6 Sn4 Pt4 119.62(8) . .
Cl7 Sn4 Pt4 115.89(9) . .
O6 Sn4 Pt5 77.4(2) . 2
Cl6 Sn4 Pt5 102.92(9) . 2
Cl7 Sn4 Pt5 159.80(9) . 2
Pt4 Sn4 Pt5 58.546(18) . 2
O6 Sn4 Pt7 76.8(2) . .
Cl6 Sn4 Pt7 160.42(9) . .
Cl7 Sn4 Pt7 101.32(9) . .
Pt4 Sn4 Pt7 58.906(18) . .
Pt5 Sn4 Pt7 58.701(17) 2 .
O6 Sn5 Cl8 90.1(2) . .
O6 Sn5 Cl9 93.4(2) . .
Cl8 Sn5 Cl9 99.80(14) . .
O6 Sn5 Pt1 135.9(2) . .
Cl8 Sn5 Pt1 116.00(9) . .
Cl9 Sn5 Pt1 114.41(9) . .
O6 Sn5 Pt7 81.0(2) . .
Cl8 Sn5 Pt7 163.24(11) . .
Cl9 Sn5 Pt7 94.90(9) . .
Pt1 Sn5 Pt7 63.909(18) . .
O6 Sn5 Pt5 79.2(2) . 2
Cl8 Sn5 Pt5 102.92(11) . 2
Cl9 Sn5 Pt5 156.08(9) . 2
Pt1 Sn5 Pt5 61.280(17) . 2
Pt7 Sn5 Pt5 61.600(17) . 2
O1 C1 Pt4 179.0(13) . .
O2 C2 Pt3 172.8(10) . .
O3 C3 Pt6 179.2(11) . .
O4 C4 Pt5 176.3(10) . .
O5 C5 Pt7 177.5(10) . .
Sn4 O6 Sn5 119.0(3) . .
Sn4 O6 H6 120.5 . .
Sn5 O6 H6 120.5 . .
C101 P1 C113 108.4(5) . .
C101 P1 C121 111.3(5) . .
C113 P1 C121 108.9(5) . .
C101 P1 C119 110.0(5) . .
C113 P1 C119 111.4(5) . .
C121 P1 C119 106.8(5) . .
C106 C101 C102 120.8(10) . .
C106 C101 P1 118.6(9) . .
C102 C101 P1 120.5(8) . .
C103 C102 C101 119.6(10) . .
C103 C102 H102 120.2 . .
C101 C102 H102 120.2 . .
C104 C103 C102 119.5(12) . .
C104 C103 H103 120.3 . .
C102 C103 H103 120.3 . .
C105 C104 C103 121.4(12) . .
C105 C104 H104 119.3 . .
C103 C104 H104 119.3 . .
C104 C105 C106 120.6(11) . .
C104 C105 H105 119.7 . .
C106 C105 H105 119.7 . .
C101 C106 C105 118.1(12) . .
C101 C106 H106 120.9 . .
C105 C106 H106 120.9 . .
C109 C108 C121 120.4(11) . .
C109 C108 H108 119.8 . .
C121 C108 H108 119.8 . .
C108 C109 C110 120.4(11) . .
C108 C109 H109 119.8 . .
C110 C109 H109 119.8 . .
C109 C110 C111 119.9(11) . .
C109 C110 H110 120.1 . .
C111 C110 H110 120.1 . .
C112 C111 C110 119.6(11) . .
C112 C111 H111 120.2 . .
C110 C111 H111 120.2 . .
C111 C112 C121 120.0(11) . .
C111 C112 H112 120.0 . .
C121 C112 H112 120.0 . .
C114 C113 C118 120.5(11) . .
C114 C113 P1 122.6(8) . .
C118 C113 P1 116.7(8) . .
C113 C114 C115 118.3(11) . .
C113 C114 H114 120.9 . .
C115 C114 H114 120.9 . .
C126 C115 C114 120.4(11) . .
C126 C115 H115 119.8 . .
C114 C115 H115 119.8 . .
C126 C117 C118 121.5(11) . .
C126 C117 H117 119.3 . .
C118 C117 H117 119.3 . .
C117 C118 C113 118.4(11) . .
C117 C118 H118 120.8 . .
C113 C118 H118 120.8 . .
C120 C119 C125 121.1(10) . .
C120 C119 P1 121.3(8) . .
C125 C119 P1 117.4(8) . .
C119 C120 C122 118.4(10) . .
C119 C120 H120 120.8 . .
C122 C120 H120 120.8 . .
C108 C121 C112 119.6(10) . .
C108 C121 P1 119.2(8) . .
C112 C121 P1 121.1(8) . .
C123 C122 C120 120.5(11) . .
C123 C122 H122 119.7 . .
C120 C122 H122 119.7 . .
C124 C123 C122 120.3(11) . .
C124 C123 H123 119.8 . .
C122 C123 H123 119.8 . .
C123 C124 C125 119.8(11) . .
C123 C124 H124 120.1 . .
C125 C124 H124 120.1 . .
C119 C125 C124 119.9(10) . .
C119 C125 H125 120.1 . .
C124 C125 H125 120.1 . .
C115 C126 C117 120.8(11) . .
C115 C126 H126 119.6 . .
C117 C126 H126 119.6 . .

loop_
_geom_bond_atom_site_label_1
_geom_bond_atom_site_label_2
_geom_bond_distance
_geom_bond_site_symmetry_2
Pt1 Sn5 2.5854(8) .
Pt1 Sn5 2.5854(8) 2
Pt1 Sn1 2.7574(7) .
Pt1 Sn1 2.7575(7) 2
Pt1 Pt5 2.8432(4) .
Pt1 Pt5 2.8432(4) 2
Pt1 Pt2 2.8828(6) .
Pt1 Pt2 2.8829(5) 2
Pt1 Pt7 2.9010(4) 2
Pt1 Pt7 2.9011(4) .
Pt2 Pt2 2.5838(7) 2
Pt2 Sn3 2.6460(8) .
Pt2 Sn2 2.6686(8) .
Pt2 Pt7 2.7080(5) .
Pt2 Pt5 2.7195(5) 2
Pt2 Pt4 2.7415(5) .
Pt2 Pt6 2.7577(5) 2
Pt2 Pt6 2.7677(5) .
Pt2 Pt3 2.9168(6) .
Pt3 C2 1.914(12) .
Pt3 C2 1.914(12) 2
Pt3 Pt6 2.7506(5) .
Pt3 Pt6 2.7507(5) 2
Pt3 Pt2 2.9168(6) 2
Pt4 C1 1.863(12) .
Pt4 Sn4 2.6035(8) .
Pt4 Sn3 2.7048(8) .
Pt4 Sn2 2.7156(8) .
Pt4 Pt5 2.7863(5) 2
Pt4 Pt7 2.8102(5) .
Pt5 C4 1.887(11) .
Pt5 Sn1 2.6515(8) .
Pt5 Pt2 2.7196(5) 2
Pt5 Pt4 2.7863(5) 2
Pt5 Sn5 2.9581(8) 2
Pt5 Pt7 2.9882(6) 2
Pt5 Sn4 3.0410(8) 2
Pt5 Sn3 3.0650(8) 2
Pt6 C3 1.887(10) .
Pt6 Sn1 2.6579(7) .
Pt6 Sn3 2.7336(8) 2
Pt6 Sn2 2.7344(8) .
Pt6 Pt2 2.7578(5) 2
Pt7 C5 1.891(10) .
Pt7 Sn1 2.6399(8) .
Pt7 Sn5 2.8763(8) .
Pt7 Pt5 2.9882(6) 2
Pt7 Sn4 3.0555(8) .
Pt7 Sn2 3.0694(8) .
Sn1 Cl1 2.363(3) .
Sn2 Cl2 2.361(3) .
Sn2 Cl3 2.380(3) .
Sn3 Cl4 2.364(3) .
Sn3 Cl5 2.372(3) .
Sn3 Pt6 2.7335(8) 2
Sn3 Pt5 3.0649(8) 2
Sn4 O6 2.065(8) .
Sn4 Cl6 2.351(3) .
Sn4 Cl7 2.355(3) .
Sn4 Pt5 3.0410(8) 2
Sn5 O6 2.076(8) .
Sn5 Cl8 2.331(3) .
Sn5 Cl9 2.354(3) .
Sn5 Pt5 2.9579(8) 2
C1 O1 1.143(14) .
C2 O2 1.123(14) .
C3 O3 1.140(13) .
C4 O4 1.110(13) .
C5 O5 1.131(13) .
O6 H6 0.9500 .
P1 C101 1.785(11) .
P1 C113 1.795(12) .
P1 C121 1.806(11) .
P1 C119 1.809(10) .
C101 C106 1.397(15) .
C101 C102 1.402(15) .
C102 C103 1.391(15) .
C102 H102 0.9500 .
C103 C104 1.386(18) .
C103 H103 0.9500 .
C104 C105 1.363(18) .
C104 H104 0.9500 .
C105 C106 1.412(17) .
C105 H105 0.9500 .
C106 H106 0.9500 .
C108 C109 1.363(16) .
C108 C121 1.388(15) .
C108 H108 0.9500 .
C109 C110 1.389(17) .
C109 H109 0.9500 .
C110 C111 1.409(18) .
C110 H110 0.9500 .
C111 C112 1.369(17) .
C111 H111 0.9500 .
C112 C121 1.411(15) .
C112 H112 0.9500 .
C113 C114 1.377(16) .
C113 C118 1.421(14) .
C114 C115 1.416(16) .
C114 H114 0.9500 .
C115 C126 1.358(17) .
C115 H115 0.9500 .
C117 C126 1.360(17) .
C117 C118 1.369(16) .
C117 H117 0.9500 .
C118 H118 0.9500 .
C119 C120 1.373(15) .
C119 C125 1.383(15) .
C120 C122 1.402(15) .
C120 H120 0.9500 .
C122 C123 1.387(17) .
C122 H122 0.9500 .
C123 C124 1.362(17) .
C123 H123 0.9500 .
C124 C125 1.394(15) .
C124 H124 0.9500 .
C125 H125 0.9500 .
C126 H126 0.9500 .

loop_
_geom_hbond_atom_site_label_D
_geom_hbond_atom_site_label_H
_geom_hbond_atom_site_label_A
_geom_hbond_distance_DH
_geom_hbond_distance_HA
_geom_hbond_distance_DA
_geom_hbond_angle_DHA
_geom_hbond_site_symmetry_A
O6 H6 Cl5 0.95 2.14 3.063(8) 164.9 4_545

loop_
_geom_torsion_atom_site_label_1
_geom_torsion_atom_site_label_2
_geom_torsion_atom_site_label_3
_geom_torsion_atom_site_label_4
_geom_torsion
_geom_torsion_site_symmetry_1
_geom_torsion_site_symmetry_2
_geom_torsion_site_symmetry_3
_geom_torsion_site_symmetry_4
C113 P1 C101 C106 53.7(10) . . . .
C121 P1 C101 C106 173.5(8) . . . .
C119 P1 C101 C106 -68.4(10) . . . .
C113 P1 C101 C102 -129.5(9) . . . .
C121 P1 C101 C102 -9.7(11) . . . .
C119 P1 C101 C102 108.4(9) . . . .
C106 C101 C102 C103 1.1(17) . . . .
P1 C101 C102 C103 -175.6(9) . . . .
C101 C102 C103 C104 -0.5(18) . . . .
C102 C103 C104 C105 0.2(19) . . . .
C103 C104 C105 C106 -0.5(19) . . . .
C102 C101 C106 C105 -1.3(16) . . . .
P1 C101 C106 C105 175.4(8) . . . .
C104 C105 C106 C101 1.1(18) . . . .
C121 C108 C109 C110 -3.3(18) . . . .
C108 C109 C110 C111 0.8(18) . . . .
C109 C110 C111 C112 2.0(18) . . . .
C110 C111 C112 C121 -2.4(17) . . . .
C101 P1 C113 C114 -137.6(9) . . . .
C121 P1 C113 C114 101.1(10) . . . .
C119 P1 C113 C114 -16.4(11) . . . .
C101 P1 C113 C118 47.0(10) . . . .
C121 P1 C113 C118 -74.2(9) . . . .
C119 P1 C113 C118 168.3(8) . . . .
C118 C113 C114 C115 1.8(17) . . . .
P1 C113 C114 C115 -173.4(9) . . . .
C113 C114 C115 C126 1.3(18) . . . .
C126 C117 C118 C113 0.5(18) . . . .
C114 C113 C118 C117 -2.6(17) . . . .
P1 C113 C118 C117 172.8(9) . . . .
C101 P1 C119 C120 8.9(12) . . . .
C113 P1 C119 C120 -111.4(11) . . . .
C121 P1 C119 C120 129.8(10) . . . .
C101 P1 C119 C125 -167.3(9) . . . .
C113 P1 C119 C125 72.4(11) . . . .
C121 P1 C119 C125 -46.4(11) . . . .
C125 C119 C120 C122 -0.5(18) . . . .
P1 C119 C120 C122 -176.6(9) . . . .
C109 C108 C121 C112 2.9(17) . . . .
C109 C108 C121 P1 -179.9(9) . . . .
C111 C112 C121 C108 0.0(16) . . . .
C111 C112 C121 P1 -177.2(9) . . . .
C101 P1 C121 C108 69.5(10) . . . .
C113 P1 C121 C108 -171.0(9) . . . .
C119 P1 C121 C108 -50.5(10) . . . .
C101 P1 C121 C112 -113.3(9) . . . .
C113 P1 C121 C112 6.2(10) . . . .
C119 P1 C121 C112 126.7(9) . . . .
C119 C120 C122 C123 -0.8(18) . . . .
C120 C122 C123 C124 1.8(19) . . . .
C122 C123 C124 C125 -1.4(19) . . . .
C120 C119 C125 C124 0.9(18) . . . .
P1 C119 C125 C124 177.1(9) . . . .
C123 C124 C125 C119 0.0(18) . . . .
C114 C115 C126 C117 -3.5(19) . . . .
C118 C117 C126 C115 3(2) . . . .
